data_2230233
loop_
_publ_author_name
'Thenmozhi, M.'
'Kavitha, T.'
'Dhayalan, V.'
'Mohanakrishnan, A. K.'
'Ponnuswamy, M. N.'

_publ_section_title
;
 Ethyl
 3-[2-(3,4-dimethoxybenzyl)-1-phenylsulfonyl-1<i>H</i>-indol-3-yl]acrylate
 chloroform hemisolvate
;
_journal_coeditor_code BT5508
_journal_issue 6
_journal_name_full 'Acta Crystallographica Section E'
_journal_page_first o1460
_journal_page_last o1461
_journal_paper_doi 10.1107/S1600536811017740
_journal_volume 67
_journal_year 2011
_chemical_formula_iupac 'C28 H27 N O6 S, 0.5C H Cl3'
_chemical_formula_moiety 'C28 H27 N O6 S, 0.5(C H Cl3)'
_chemical_formula_sum 'C28.5 H27.5 Cl1.5 N O6 S'
_chemical_formula_weight 565.25
_chemical_name_common
;
Ethyl
3-[2-(3,4-dimethoxybenzyl)-1-phenylsulfonyl-1<i>H</i>-indol-3-yl]acrylate
chloroform hemisolvate
;
_chemical_name_systematic
;
Ethyl
3-[2-(3,4-dimethoxybenzyl)-1-phenylsulfonyl-1<i>H</i>-indol-3-yl]prop-2-enoate
chloroform hemisolvate
;
_space_group_IT_number 2
_symmetry_cell_setting triclinic
_symmetry_space_group_name_Hall '-P 1'
_symmetry_space_group_name_H-M 'P -1'
_atom_sites_solution_hydrogens geom
_atom_sites_solution_primary direct
_atom_sites_solution_secondary difmap
_audit_creation_method SHELXL-97
_cell_angle_alpha 70.602(2)
_cell_angle_beta 69.6130(10)
_cell_angle_gamma 77.056(2)
_cell_formula_units_Z 2
_cell_length_a 10.2154(3)
_cell_length_b 12.0504(4)
_cell_length_c 12.6310(4)
_cell_measurement_reflns_used 10612
_cell_measurement_temperature 293(2)
_cell_measurement_theta_max 34.36
_cell_measurement_theta_min 1.79
_cell_volume 1364.39(8)
_computing_cell_refinement 'SAINT (Bruker, 2004)'
_computing_data_collection 'APEX2 (Bruker, 2004)'
_computing_data_reduction 'SAINT (Bruker, 2004)'
_computing_molecular_graphics 'ORTEP-3 (Farrugia, 1997)'
_computing_publication_material 'SHELXL97 (Sheldrick, 2008) and PLATON (Spek, 2009)'
_computing_structure_refinement 'SHELXS97 (Sheldrick, 2008)'
_computing_structure_solution 'SHELXS97 (Sheldrick, 2008)'
_diffrn_ambient_temperature 293(2)
_diffrn_measured_fraction_theta_full 0.999
_diffrn_measured_fraction_theta_max 0.928
_diffrn_measurement_device_type 'Bruker Kappa APEXII area-detector'
_diffrn_measurement_method '\w and \f'
_diffrn_radiation_monochromator graphite
_diffrn_radiation_source 'fine-focus sealed tube'
_diffrn_radiation_type MoK\a
_diffrn_radiation_wavelength 0.71073
_diffrn_reflns_av_R_equivalents 0.0264
_diffrn_reflns_av_sigmaI/netI 0.0266
_diffrn_reflns_limit_h_max 16
_diffrn_reflns_limit_h_min -15
_diffrn_reflns_limit_k_max 18
_diffrn_reflns_limit_k_min -18
_diffrn_reflns_limit_l_max 19
_diffrn_reflns_limit_l_min -18
_diffrn_reflns_number 38797
_diffrn_reflns_theta_full 25.00
_diffrn_reflns_theta_max 34.36
_diffrn_reflns_theta_min 1.79
_diffrn_standards_number 0
_exptl_absorpt_coefficient_mu 0.309
_exptl_absorpt_correction_T_max 0.9408
_exptl_absorpt_correction_T_min 0.9130
_exptl_absorpt_correction_type multi-scan
_exptl_absorpt_process_details '(SADABS; Sheldrick, 2001)'
_exptl_crystal_colour Yellow
_exptl_crystal_density_diffrn 1.376
_exptl_crystal_density_method 'not measured'
_exptl_crystal_description Block
_exptl_crystal_F_000 590
_exptl_crystal_size_max 0.30
_exptl_crystal_size_mid 0.25
_exptl_crystal_size_min 0.20
_refine_diff_density_max 0.727
_refine_diff_density_min -0.457
_refine_ls_extinction_method none
_refine_ls_goodness_of_fit_ref 1.035
_refine_ls_hydrogen_treatment constr
_refine_ls_matrix_type full
_refine_ls_number_parameters 364
_refine_ls_number_reflns 10612
_refine_ls_number_restraints 27
_refine_ls_restrained_S_all 1.085
_refine_ls_R_factor_all 0.0790
_refine_ls_R_factor_gt 0.0556
_refine_ls_shift/su_max 0.005
_refine_ls_shift/su_mean 0.000
_refine_ls_structure_factor_coef Fsqd
_refine_ls_weighting_details 'calc w=1/[\s^2^(Fo^2^)+(0.1059P)^2^+0.3616P] where P=(Fo^2^+2Fc^2^)/3'
_refine_ls_weighting_scheme calc
_refine_ls_wR_factor_gt 0.1636
_refine_ls_wR_factor_ref 0.1890
_reflns_number_gt 7709
_reflns_number_total 10612
_reflns_threshold_expression I>2\s(I)
_cod_data_source_file bt5508.cif
_cod_data_source_block I
_cod_original_cell_volume 1364.39(7)
_cod_original_formula_sum 'C28.5 H27.5 Cl1.5 N1 O6 S1'
_cod_database_code 2230233
_cod_database_fobs_code 2230233

loop_
_symmetry_equiv_pos_as_xyz
'x, y, z'
'-x, -y, -z'

loop_
_atom_site_type_symbol
_atom_site_label
_atom_site_fract_x
_atom_site_fract_y
_atom_site_fract_z
_atom_site_U_iso_or_equiv
_atom_site_adp_type
_atom_site_calc_flag
_atom_site_refinement_flags
_atom_site_occupancy
_atom_site_symmetry_multiplicity
_atom_site_disorder_assembly
_atom_site_disorder_group
C C2 0.72857(13) 0.61852(12) 0.05863(12) 0.0264(2) Uani d . 1 1 . .
C C3 0.81718(13) 0.63351(12) -0.05351(12) 0.0274(2) Uani d . 1 1 . .
C C4 0.95289(13) 0.65050(12) -0.05427(12) 0.0263(2) Uani d . 1 1 . .
C C5 1.07996(14) 0.66763(13) -0.14331(13) 0.0315(3) Uani d . 1 1 . .
H H5 1.0889 0.6670 -0.2189 0.038 Uiso calc R 1 1 . .
C C6 1.19275(15) 0.68563(15) -0.11662(15) 0.0364(3) Uani d . 1 1 . .
H H6 1.2784 0.6974 -0.1750 0.044 Uiso calc R 1 1 . .
C C7 1.17913(15) 0.68629(15) -0.00368(16) 0.0379(3) Uani d . 1 1 . .
H H7 1.2559 0.7000 0.0116 0.045 Uiso calc R 1 1 . .
C C8 1.05530(15) 0.66722(15) 0.08678(14) 0.0356(3) Uani d . 1 1 . .
H H8 1.0476 0.6666 0.1625 0.043 Uiso calc R 1 1 . .
C C9 0.94241(13) 0.64898(12) 0.05935(12) 0.0279(2) Uani d . 1 1 . .
C C10 0.70544(17) 0.78432(16) 0.26272(14) 0.0377(3) Uani d . 1 1 . .
C C11 0.5742(2) 0.84292(17) 0.25639(15) 0.0432(4) Uani d . 1 1 . .
H H11 0.5084 0.8035 0.2523 0.052 Uiso calc R 1 1 . .
C C12 0.5421(3) 0.9606(2) 0.2561(2) 0.0574(5) Uani d . 1 1 . .
H H12 0.4541 1.0006 0.2523 0.069 Uiso calc R 1 1 . .
C C13 0.6404(3) 1.0186(2) 0.2616(3) 0.0744(8) Uani d . 1 1 . .
H H13 0.6187 1.0980 0.2609 0.089 Uiso calc R 1 1 . .
C C14 0.7695(3) 0.9599(3) 0.2680(3) 0.0806(9) Uani d . 1 1 . .
H H14 0.8348 0.9999 0.2720 0.097 Uiso calc R 1 1 . .
C C15 0.8049(2) 0.8418(2) 0.2685(2) 0.0587(6) Uani d . 1 1 . .
H H15 0.8931 0.8022 0.2727 0.070 Uiso calc R 1 1 . .
C C16 0.58220(13) 0.58587(12) 0.10469(13) 0.0292(3) Uani d . 1 1 . .
H H16A 0.5727 0.5253 0.1792 0.035 Uiso calc R 1 1 . .
H H16B 0.5688 0.5514 0.0504 0.035 Uiso calc R 1 1 . .
C C17 0.46644(13) 0.68702(12) 0.12265(12) 0.0269(2) Uani d . 1 1 . .
C C18 0.47327(14) 0.79830(13) 0.04363(13) 0.0312(3) Uani d . 1 1 . .
H H18 0.5530 0.8133 -0.0208 0.037 Uiso calc R 1 1 . .
C C19 0.36222(16) 0.88845(13) 0.05909(14) 0.0347(3) Uani d . 1 1 . .
H H19 0.3682 0.9628 0.0047 0.042 Uiso calc R 1 1 . .
C C20 0.24365(15) 0.86818(14) 0.15431(15) 0.0350(3) Uani d . 1 1 . .
C C21 0.23710(14) 0.75648(14) 0.23783(13) 0.0326(3) Uani d . 1 1 . .
C C22 0.34699(14) 0.66710(13) 0.22105(12) 0.0296(3) Uani d . 1 1 . .
H H22 0.3417 0.5928 0.2756 0.036 Uiso calc R 1 1 . .
C C23 0.1240(3) 1.0559(2) 0.0848(3) 0.0857(10) Uani d . 1 1 . .
H H23A 0.1932 1.1019 0.0787 0.129 Uiso calc R 1 1 . .
H H23B 0.0323 1.1002 0.1029 0.129 Uiso calc R 1 1 . .
H H23C 0.1440 1.0385 0.0115 0.129 Uiso calc R 1 1 . .
C C24 0.1089(2) 0.6366(2) 0.42176(19) 0.0577(5) Uani d . 1 1 . .
H H24A 0.1140 0.5729 0.3903 0.087 Uiso calc R 1 1 . .
H H24B 0.0213 0.6415 0.4826 0.087 Uiso calc R 1 1 . .
H H24C 0.1855 0.6224 0.4539 0.087 Uiso calc R 1 1 . .
C C25 0.79102(15) 0.63214(13) -0.15877(13) 0.0311(3) Uani d . 1 1 . .
H H25 0.8700 0.6102 -0.2158 0.037 Uiso calc R 1 1 . .
C C26 0.67095(15) 0.65761(15) -0.18607(13) 0.0342(3) Uani d . 1 1 . .
H H26 0.5864 0.6751 -0.1316 0.041 Uiso calc R 1 1 . .
C C27 0.67332(16) 0.65776(16) -0.30294(13) 0.0358(3) Uani d . 1 1 . .
C C28 0.5395(2) 0.6890(3) -0.43115(17) 0.0634(6) Uani d . 1 1 . .
H H28A 0.5753 0.6117 -0.4448 0.076 Uiso calc R 1 1 . .
H H28B 0.5976 0.7465 -0.4927 0.076 Uiso calc R 1 1 . .
C C29 0.3931(3) 0.7211(3) -0.4337(2) 0.0673(7) Uani d . 1 1 . .
H H29A 0.3356 0.6655 -0.3710 0.101 Uiso calc R 1 1 . .
H H29B 0.3881 0.7196 -0.5077 0.101 Uiso calc R 1 1 . .
H H29C 0.3599 0.7993 -0.4242 0.101 Uiso calc R 1 1 . .
N N1 0.80387(12) 0.62707(11) 0.13020(10) 0.0292(2) Uani d . 1 1 . .
O O1 0.61261(13) 0.58330(11) 0.31986(10) 0.0420(3) Uani d . 1 1 . .
O O2 0.85541(15) 0.58180(14) 0.31850(11) 0.0509(3) Uani d . 1 1 . .
O O3 0.12766(14) 0.94873(12) 0.17533(14) 0.0550(4) Uani d . 1 1 . .
O O4 0.11775(12) 0.74569(12) 0.33019(12) 0.0468(3) Uani d . 1 1 . .
O O7 0.77576(14) 0.63380(17) -0.37800(13) 0.0608(4) Uani d . 1 1 . .
O O8 0.54527(12) 0.68657(14) -0.31723(10) 0.0482(3) Uani d . 1 1 . .
S S1 0.74189(4) 0.63276(4) 0.26998(3) 0.03379(10) Uani d . 1 1 . .
C C30 1.0269(8) -0.0254(6) 0.4558(6) 0.113(3) Uani d PDU 0.50 1 . .
H H30A 1.0428 -0.0660 0.3979 0.136 Uiso d PR 0.50 1 . .
Cl Cl1 0.9317(6) 0.1115(4) 0.4302(5) 0.199(2) Uani d PDU 0.50 1 . .
Cl Cl2 0.9683(8) -0.1068(4) 0.5950(4) 0.223(3) Uani d PDU 0.50 1 . .
Cl Cl3 1.1858(5) 0.0222(6) 0.4566(6) 0.241(2) Uani d PDU 0.50 1 . .

loop_
_atom_site_aniso_label
_atom_site_aniso_U_11
_atom_site_aniso_U_22
_atom_site_aniso_U_33
_atom_site_aniso_U_12
_atom_site_aniso_U_13
_atom_site_aniso_U_23
C2 0.0239(5) 0.0266(6) 0.0284(6) -0.0029(4) -0.0068(4) -0.0083(5)
C3 0.0237(5) 0.0287(6) 0.0294(6) -0.0024(4) -0.0067(4) -0.0093(5)
C4 0.0233(5) 0.0246(6) 0.0297(6) -0.0015(4) -0.0063(4) -0.0084(5)
C5 0.0256(6) 0.0342(7) 0.0311(6) -0.0035(5) -0.0032(5) -0.0102(5)
C6 0.0237(6) 0.0394(8) 0.0433(8) -0.0042(5) -0.0032(5) -0.0149(6)
C7 0.0250(6) 0.0452(8) 0.0483(9) -0.0049(5) -0.0097(6) -0.0199(7)
C8 0.0286(6) 0.0450(8) 0.0383(8) -0.0033(5) -0.0102(5) -0.0186(6)
C9 0.0242(5) 0.0283(6) 0.0311(6) -0.0017(4) -0.0072(4) -0.0102(5)
C10 0.0395(7) 0.0459(8) 0.0285(7) -0.0127(6) -0.0010(5) -0.0162(6)
C11 0.0526(9) 0.0454(9) 0.0356(8) -0.0058(7) -0.0139(7) -0.0158(7)
C12 0.0707(13) 0.0472(11) 0.0538(12) -0.0002(9) -0.0168(10) -0.0197(9)
C13 0.0876(18) 0.0528(13) 0.0797(18) -0.0212(12) 0.0009(14) -0.0335(12)
C14 0.0689(15) 0.0828(18) 0.102(2) -0.0386(14) 0.0080(14) -0.0570(17)
C15 0.0406(9) 0.0773(15) 0.0694(14) -0.0203(9) 0.0008(8) -0.0441(12)
C16 0.0246(5) 0.0294(6) 0.0327(6) -0.0057(4) -0.0051(5) -0.0095(5)
C17 0.0223(5) 0.0303(6) 0.0278(6) -0.0055(4) -0.0055(4) -0.0081(5)
C18 0.0268(6) 0.0339(7) 0.0293(6) -0.0069(5) -0.0041(5) -0.0066(5)
C19 0.0325(6) 0.0293(7) 0.0364(7) -0.0056(5) -0.0072(5) -0.0038(5)
C20 0.0287(6) 0.0310(7) 0.0409(8) -0.0015(5) -0.0059(5) -0.0104(6)
C21 0.0250(6) 0.0362(7) 0.0332(7) -0.0061(5) -0.0021(5) -0.0104(6)
C22 0.0260(5) 0.0300(6) 0.0296(6) -0.0064(4) -0.0052(5) -0.0055(5)
C23 0.0520(12) 0.0391(11) 0.113(2) 0.0090(9) 0.0024(13) 0.0079(12)
C24 0.0444(9) 0.0549(11) 0.0452(10) -0.0098(8) 0.0117(8) -0.0017(8)
C25 0.0298(6) 0.0364(7) 0.0278(6) -0.0047(5) -0.0068(5) -0.0110(5)
C26 0.0302(6) 0.0446(8) 0.0295(6) -0.0017(5) -0.0078(5) -0.0156(6)
C27 0.0322(6) 0.0477(8) 0.0293(7) -0.0073(6) -0.0066(5) -0.0141(6)
C28 0.0493(10) 0.116(2) 0.0294(8) -0.0157(11) -0.0110(7) -0.0228(10)
C29 0.0630(13) 0.103(2) 0.0438(11) -0.0165(13) -0.0262(10) -0.0151(12)
N1 0.0253(5) 0.0349(6) 0.0271(5) -0.0041(4) -0.0054(4) -0.0106(4)
O1 0.0429(6) 0.0477(7) 0.0297(5) -0.0165(5) -0.0017(4) -0.0060(5)
O2 0.0485(7) 0.0687(9) 0.0352(6) -0.0030(6) -0.0203(5) -0.0084(6)
O3 0.0369(6) 0.0367(6) 0.0681(9) 0.0056(5) 0.0009(6) -0.0092(6)
O4 0.0319(5) 0.0444(7) 0.0440(7) -0.0035(5) 0.0078(5) -0.0077(5)
O7 0.0395(7) 0.1053(13) 0.0413(7) -0.0004(7) -0.0046(5) -0.0383(8)
O8 0.0346(6) 0.0831(10) 0.0283(5) -0.0080(6) -0.0089(4) -0.0174(6)
S1 0.03402(18) 0.0409(2) 0.02481(17) -0.00679(14) -0.00670(12) -0.00787(14)
C30 0.145(6) 0.099(5) 0.098(5) 0.038(4) -0.053(4) -0.047(4)
Cl1 0.273(5) 0.147(3) 0.235(5) 0.091(3) -0.201(5) -0.071(3)
Cl2 0.327(6) 0.129(3) 0.147(3) -0.070(4) 0.001(4) -0.003(2)
Cl3 0.162(3) 0.292(6) 0.246(5) 0.010(4) -0.066(3) -0.065(4)

loop_
_atom_type_symbol
_atom_type_description
_atom_type_scat_dispersion_real
_atom_type_scat_dispersion_imag
_atom_type_scat_source
C C 0.0033 0.0016 'International Tables Vol C Tables 4.2.6.8 and 6.1.1.4'
H H 0.0000 0.0000 'International Tables Vol C Tables 4.2.6.8 and 6.1.1.4'
N N 0.0061 0.0033 'International Tables Vol C Tables 4.2.6.8 and 6.1.1.4'
O O 0.0106 0.0060 'International Tables Vol C Tables 4.2.6.8 and 6.1.1.4'
S S 0.1246 0.1234 'International Tables Vol C Tables 4.2.6.8 and 6.1.1.4'
Cl Cl 0.1484 0.1585 'International Tables Vol C Tables 4.2.6.8 and 6.1.1.4'

loop_
_geom_angle_atom_site_label_1
_geom_angle_atom_site_label_2
_geom_angle_atom_site_label_3
_geom_angle_site_symmetry_1
_geom_angle_site_symmetry_3
_geom_angle
_geom_angle_publ_flag
C3 C2 N1 . . 108.14(11) ?
C3 C2 C16 . . 127.64(12) ?
N1 C2 C16 . . 123.93(12) ?
C2 C3 C4 . . 108.30(12) ?
C2 C3 C25 . . 129.64(12) ?
C4 C3 C25 . . 122.05(12) ?
C5 C4 C9 . . 119.96(12) ?
C5 C4 C3 . . 132.26(13) ?
C9 C4 C3 . . 107.78(11) ?
C6 C5 C4 . . 118.49(14) ?
C6 C5 H5 . . 120.8 ?
C4 C5 H5 . . 120.8 ?
C5 C6 C7 . . 120.58(13) ?
C5 C6 H6 . . 119.7 ?
C7 C6 H6 . . 119.7 ?
C8 C7 C6 . . 122.15(14) ?
C8 C7 H7 . . 118.9 ?
C6 C7 H7 . . 118.9 ?
C7 C8 C9 . . 116.95(14) ?
C7 C8 H8 . . 121.5 ?
C9 C8 H8 . . 121.5 ?
C8 C9 C4 . . 121.85(13) ?
C8 C9 N1 . . 131.06(13) ?
C4 C9 N1 . . 107.10(11) ?
C11 C10 C15 . . 121.11(18) ?
C11 C10 S1 . . 118.80(13) ?
C15 C10 S1 . . 120.02(16) ?
C12 C11 C10 . . 119.32(19) ?
C12 C11 H11 . . 120.3 ?
C10 C11 H11 . . 120.3 ?
C13 C12 C11 . . 120.1(2) ?
C13 C12 H12 . . 120.0 ?
C11 C12 H12 . . 120.0 ?
C14 C13 C12 . . 120.2(2) ?
C14 C13 H13 . . 119.9 ?
C12 C13 H13 . . 119.9 ?
C13 C14 C15 . . 121.2(2) ?
C13 C14 H14 . . 119.4 ?
C15 C14 H14 . . 119.4 ?
C10 C15 C14 . . 118.2(2) ?
C10 C15 H15 . . 120.9 ?
C14 C15 H15 . . 120.9 ?
C2 C16 C17 . . 115.26(11) ?
C2 C16 H16A . . 108.5 ?
C17 C16 H16A . . 108.5 ?
C2 C16 H16B . . 108.5 ?
C17 C16 H16B . . 108.5 ?
H16A C16 H16B . . 107.5 ?
C18 C17 C22 . . 118.73(13) ?
C18 C17 C16 . . 121.92(12) ?
C22 C17 C16 . . 119.34(12) ?
C17 C18 C19 . . 120.84(13) ?
C17 C18 H18 . . 119.6 ?
C19 C18 H18 . . 119.6 ?
C20 C19 C18 . . 120.44(14) ?
C20 C19 H19 . . 119.8 ?
C18 C19 H19 . . 119.8 ?
O3 C20 C19 . . 125.06(15) ?
O3 C20 C21 . . 115.52(13) ?
C19 C20 C21 . . 119.42(13) ?
O4 C21 C22 . . 125.01(14) ?
O4 C21 C20 . . 115.26(13) ?
C22 C21 C20 . . 119.73(13) ?
C21 C22 C17 . . 120.79(13) ?
C21 C22 H22 . . 119.6 ?
C17 C22 H22 . . 119.6 ?
O3 C23 H23A . . 109.5 ?
O3 C23 H23B . . 109.5 ?
H23A C23 H23B . . 109.5 ?
O3 C23 H23C . . 109.5 ?
H23A C23 H23C . . 109.5 ?
H23B C23 H23C . . 109.5 ?
O4 C24 H24A . . 109.5 ?
O4 C24 H24B . . 109.5 ?
H24A C24 H24B . . 109.5 ?
O4 C24 H24C . . 109.5 ?
H24A C24 H24C . . 109.5 ?
H24B C24 H24C . . 109.5 ?
C26 C25 C3 . . 129.71(14) ?
C26 C25 H25 . . 115.1 ?
C3 C25 H25 . . 115.1 ?
C25 C26 C27 . . 119.37(13) ?
C25 C26 H26 . . 120.3 ?
C27 C26 H26 . . 120.3 ?
O7 C27 O8 . . 122.46(15) ?
O7 C27 C26 . . 125.42(15) ?
O8 C27 C26 . . 112.11(13) ?
O8 C28 C29 . . 109.08(17) ?
O8 C28 H28A . . 109.9 ?
C29 C28 H28A . . 109.9 ?
O8 C28 H28B . . 109.9 ?
C29 C28 H28B . . 109.9 ?
H28A C28 H28B . . 108.3 ?
C28 C29 H29A . . 109.5 ?
C28 C29 H29B . . 109.5 ?
H29A C29 H29B . . 109.5 ?
C28 C29 H29C . . 109.5 ?
H29A C29 H29C . . 109.5 ?
H29B C29 H29C . . 109.5 ?
C2 N1 C9 . . 108.64(11) ?
C2 N1 S1 . . 128.29(9) ?
C9 N1 S1 . . 122.44(10) ?
C20 O3 C23 . . 116.43(16) ?
C21 O4 C24 . . 117.78(14) ?
C27 O8 C28 . . 115.21(14) ?
O1 S1 O2 . . 120.63(8) .
O1 S1 N1 . . 106.73(7) .
O2 S1 N1 . . 105.65(7) .
O1 S1 C10 . . 108.29(8) .
O2 S1 C10 . . 108.90(9) .
N1 S1 C10 . . 105.65(7) .
C30 C30 Cl2 2_756 2_756 71.5(6) ?
C30 C30 Cl1 2_756 2_756 70.3(6) ?
Cl2 C30 Cl1 2_756 2_756 128.4(6) ?
C30 C30 Cl2 2_756 . 59.0(5) ?
Cl2 C30 Cl2 2_756 . 130.5(5) ?
Cl1 C30 Cl2 2_756 . 33.7(3) ?
C30 C30 Cl1 2_756 . 62.0(5) ?
Cl2 C30 Cl1 2_756 . 33.7(3) ?
Cl1 C30 Cl1 2_756 . 132.3(4) ?
Cl2 C30 Cl1 . . 112.0(4) ?
C30 C30 Cl3 2_756 . 79.2(7) ?
Cl2 C30 Cl3 2_756 . 67.0(4) ?
Cl1 C30 Cl3 2_756 . 72.9(4) ?
Cl2 C30 Cl3 . . 101.7(5) ?
Cl1 C30 Cl3 . . 97.4(4) ?
C30 C30 Cl3 2_756 2_756 61.2(6) ?
Cl2 C30 Cl3 2_756 2_756 98.2(4) ?
Cl1 C30 Cl3 2_756 2_756 92.5(4) ?
Cl2 C30 Cl3 . 2_756 59.0(4) ?
Cl1 C30 Cl3 . 2_756 65.2(3) ?
Cl3 C30 Cl3 . 2_756 140.4(4) ?
C30 C30 H30A 2_756 . 166.2 ?
Cl2 C30 H30A 2_756 . 113.6 ?
Cl1 C30 H30A 2_756 . 111.7 ?
Cl2 C30 H30A . . 114.6 ?
Cl1 C30 H30A . . 114.5 ?
Cl3 C30 H30A . . 114.6 ?
Cl3 C30 H30A 2_756 . 105.0 ?
Cl2 Cl1 C30 2_756 2_756 77.3(4) ?
Cl2 Cl1 C30 2_756 . 61.8(5) ?
C30 Cl1 C30 2_756 . 47.7(4) ?
Cl2 Cl1 Cl3 2_756 2_756 126.3(5) ?
C30 Cl1 Cl3 2_756 2_756 59.0(4) ?
C30 Cl1 Cl3 . 2_756 65.8(3) ?
Cl1 Cl2 C30 2_756 2_756 84.5(6) ?
Cl1 Cl2 C30 2_756 . 69.0(5) ?
C30 Cl2 C30 2_756 . 49.5(5) ?
Cl1 Cl2 Cl3 2_756 2_756 139.6(5) ?
C30 Cl2 Cl3 2_756 2_756 65.0(4) ?
C30 Cl2 Cl3 . 2_756 71.0(4) ?
C30 Cl3 Cl2 . 2_756 48.0(3) ?
C30 Cl3 Cl1 . 2_756 48.2(3) ?
Cl2 Cl3 Cl1 2_756 2_756 91.0(3) ?
C30 Cl3 C30 . 2_756 39.6(4) ?
Cl2 Cl3 C30 2_756 2_756 50.0(2) ?
Cl1 Cl3 C30 2_756 2_756 49.0(2) ?

loop_
_geom_bond_atom_site_label_1
_geom_bond_atom_site_label_2
_geom_bond_site_symmetry_2
_geom_bond_distance
_geom_bond_publ_flag
C2 C3 . 1.3669(19) ?
C2 N1 . 1.4146(17) ?
C2 C16 . 1.4948(17) ?
C3 C4 . 1.4424(17) ?
C3 C25 . 1.4503(19) ?
C4 C5 . 1.3932(18) ?
C4 C9 . 1.3956(19) ?
C5 C6 . 1.385(2) ?
C5 H5 . 0.9300 ?
C6 C7 . 1.387(2) ?
C6 H6 . 0.9300 ?
C7 C8 . 1.381(2) ?
C7 H7 . 0.9300 ?
C8 C9 . 1.3931(19) ?
C8 H8 . 0.9300 ?
C9 N1 . 1.4148(17) ?
C10 C11 . 1.384(3) ?
C10 C15 . 1.385(2) ?
C10 S1 . 1.7581(18) .
C11 C12 . 1.381(3) ?
C11 H11 . 0.9300 ?
C12 C13 . 1.377(4) ?
C12 H12 . 0.9300 ?
C13 C14 . 1.366(4) ?
C13 H13 . 0.9300 ?
C14 C15 . 1.387(4) ?
C14 H14 . 0.9300 ?
C15 H15 . 0.9300 ?
C16 C17 . 1.5121(19) ?
C16 H16A . 0.9700 ?
C16 H16B . 0.9700 ?
C17 C18 . 1.380(2) ?
C17 C22 . 1.4028(18) ?
C18 C19 . 1.393(2) ?
C18 H18 . 0.9300 ?
C19 C20 . 1.377(2) ?
C19 H19 . 0.9300 ?
C20 O3 . 1.3613(19) ?
C20 C21 . 1.406(2) ?
C21 O4 . 1.3577(17) ?
C21 C22 . 1.382(2) ?
C22 H22 . 0.9300 ?
C23 O3 . 1.416(3) ?
C23 H23A . 0.9600 ?
C23 H23B . 0.9600 ?
C23 H23C . 0.9600 ?
C24 O4 . 1.430(2) ?
C24 H24A . 0.9600 ?
C24 H24B . 0.9600 ?
C24 H24C . 0.9600 ?
C25 C26 . 1.332(2) ?
C25 H25 . 0.9300 ?
C26 C27 . 1.467(2) ?
C26 H26 . 0.9300 ?
C27 O7 . 1.1969(19) ?
C27 O8 . 1.3355(19) ?
C28 O8 . 1.451(2) ?
C28 C29 . 1.467(3) ?
C28 H28A . 0.9700 ?
C28 H28B . 0.9700 ?
C29 H29A . 0.9600 ?
C29 H29B . 0.9600 ?
C29 H29C . 0.9600 ?
N1 S1 . 1.6749(12) .
O1 S1 . 1.4211(12) .
O2 S1 . 1.4225(13) .
C30 C30 2_756 1.341(14) ?
C30 Cl2 2_756 1.512(8) ?
C30 Cl1 2_756 1.601(8) ?
C30 Cl2 . 1.673(7) ?
C30 Cl1 . 1.708(6) ?
C30 Cl3 . 1.842(8) ?
C30 Cl3 2_756 2.065(10) ?
C30 H30A . 0.9600 ?
Cl1 Cl2 2_756 0.952(7) ?
Cl1 C30 2_756 1.601(8) ?
Cl1 Cl3 2_756 2.054(8) ?
Cl2 Cl1 2_756 0.952(7) ?
Cl2 C30 2_756 1.512(8) ?
Cl2 Cl3 2_756 1.871(8) ?
Cl3 Cl2 2_756 1.871(8) ?
Cl3 Cl1 2_756 2.054(8) ?
Cl3 C30 2_756 2.065(10) ?

loop_
_geom_hbond_atom_site_label_D
_geom_hbond_atom_site_label_H
_geom_hbond_atom_site_label_A
_geom_hbond_site_symmetry_A
_geom_hbond_distance_DH
_geom_hbond_distance_HA
_geom_hbond_distance_DA
_geom_hbond_angle_DHA
C8 H8 O2 . 0.93 2.38 2.928(2) 118
C15 H15 O4 1_655 0.93 2.53 3.411(3) 159
C16 H16A O1 . 0.97 2.30 2.831(2) 114
C24 H24B O7 1_456 0.96 2.51 3.461(2) 169
C24 H24A O7 2_665 0.96 2.52 3.367(3) 147
C25 H25 O7 . 0.93 2.46 2.821(2) 103
C30 H30A O3 1_645 0.96 2.59 3.429(7) 146
C30 H30A O4 1_645 0.96 2.55 3.424(7) 151

loop_
_geom_torsion_atom_site_label_1
_geom_torsion_atom_site_label_2
_geom_torsion_atom_site_label_3
_geom_torsion_atom_site_label_4
_geom_torsion_site_symmetry_1
_geom_torsion_site_symmetry_2
_geom_torsion_site_symmetry_3
_geom_torsion_site_symmetry_4
_geom_torsion
_geom_torsion_publ_flag
N1 C2 C3 C4 . . . . 0.77(15) ?
C16 C2 C3 C4 . . . . -173.17(13) ?
N1 C2 C3 C25 . . . . 179.76(14) ?
C16 C2 C3 C25 . . . . 5.8(2) ?
C2 C3 C4 C5 . . . . 178.86(15) ?
C25 C3 C4 C5 . . . . -0.2(2) ?
C2 C3 C4 C9 . . . . -1.78(15) ?
C25 C3 C4 C9 . . . . 179.13(13) ?
C9 C4 C5 C6 . . . . -1.5(2) ?
C3 C4 C5 C6 . . . . 177.80(15) ?
C4 C5 C6 C7 . . . . 0.1(2) ?
C5 C6 C7 C8 . . . . 1.2(3) ?
C6 C7 C8 C9 . . . . -1.0(2) ?
C7 C8 C9 C4 . . . . -0.4(2) ?
C7 C8 C9 N1 . . . . 179.80(15) ?
C5 C4 C9 C8 . . . . 1.7(2) ?
C3 C4 C9 C8 . . . . -177.79(13) ?
C5 C4 C9 N1 . . . . -178.49(12) ?
C3 C4 C9 N1 . . . . 2.06(15) ?
C15 C10 C11 C12 . . . . -0.1(3) ?
S1 C10 C11 C12 . . . . 177.03(15) ?
C10 C11 C12 C13 . . . . 0.3(3) ?
C11 C12 C13 C14 . . . . -0.4(4) ?
C12 C13 C14 C15 . . . . 0.3(5) ?
C11 C10 C15 C14 . . . . 0.1(3) ?
S1 C10 C15 C14 . . . . -177.1(2) ?
C13 C14 C15 C10 . . . . -0.2(4) ?
C3 C2 C16 C17 . . . . -103.22(16) ?
N1 C2 C16 C17 . . . . 83.73(16) ?
C2 C16 C17 C18 . . . . 40.18(19) ?
C2 C16 C17 C22 . . . . -141.19(13) ?
C22 C17 C18 C19 . . . . -1.8(2) ?
C16 C17 C18 C19 . . . . 176.82(13) ?
C17 C18 C19 C20 . . . . 0.4(2) ?
C18 C19 C20 O3 . . . . -177.63(16) ?
C18 C19 C20 C21 . . . . 1.8(2) ?
O3 C20 C21 O4 . . . . -2.2(2) ?
C19 C20 C21 O4 . . . . 178.36(15) ?
O3 C20 C21 C22 . . . . 176.88(15) ?
C19 C20 C21 C22 . . . . -2.6(2) ?
O4 C21 C22 C17 . . . . -179.85(14) ?
C20 C21 C22 C17 . . . . 1.2(2) ?
C18 C17 C22 C21 . . . . 1.0(2) ?
C16 C17 C22 C21 . . . . -177.68(13) ?
C2 C3 C25 C26 . . . . 26.6(3) ?
C4 C3 C25 C26 . . . . -154.55(16) ?
C3 C25 C26 C27 . . . . 175.66(15) ?
C25 C26 C27 O7 . . . . 1.8(3) ?
C25 C26 C27 O8 . . . . -179.10(16) ?
C3 C2 N1 C9 . . . . 0.52(15) ?
C16 C2 N1 C9 . . . . 174.73(12) ?
C3 C2 N1 S1 . . . . 171.49(10) ?
C16 C2 N1 S1 . . . . -14.3(2) ?
C8 C9 N1 C2 . . . . 178.21(15) ?
C4 C9 N1 C2 . . . . -1.62(15) ?
C8 C9 N1 S1 . . . . 6.6(2) ?
C4 C9 N1 S1 . . . . -173.23(10) ?
C19 C20 O3 C23 . . . . 7.7(3) ?
C21 C20 O3 C23 . . . . -171.8(2) ?
C22 C21 O4 C24 . . . . 4.9(3) ?
C20 C21 O4 C24 . . . . -176.06(18) ?
O7 C27 O8 C28 . . . . -1.2(3) ?
C26 C27 O8 C28 . . . . 179.76(18) ?
C29 C28 O8 C27 . . . . 179.7(2) ?
C2 N1 S1 O1 . . . . 21.70(15) ?
C9 N1 S1 O1 . . . . -168.44(11) ?
C2 N1 S1 O2 . . . . 151.24(13) ?
C9 N1 S1 O2 . . . . -38.90(14) ?
C2 N1 S1 C10 . . . . -93.43(13) ?
C9 N1 S1 C10 . . . . 76.43(13) ?
C11 C10 S1 O1 . . . . -25.83(15) ?
C15 C10 S1 O1 . . . . 151.37(15) ?
C11 C10 S1 O2 . . . . -158.70(13) ?
C15 C10 S1 O2 . . . . 18.50(18) ?
C11 C10 S1 N1 . . . . 88.22(14) ?
C15 C10 S1 N1 . . . . -94.58(16) ?
C30 C30 Cl1 Cl2 2_756 . . 2_756 98.6(8) ?
Cl1 C30 Cl1 Cl2 2_756 . . 2_756 98.6(8) ?
Cl2 C30 Cl1 Cl2 . . . 2_756 131.0(6) ?
Cl3 C30 Cl1 Cl2 . . . 2_756 25.1(6) ?
Cl3 C30 Cl1 Cl2 2_756 . . 2_756 167.8(7) ?
Cl2 C30 Cl1 C30 2_756 . . 2_756 -98.6(8) ?
Cl1 C30 Cl1 C30 2_756 . . 2_756 0.0 ?
Cl2 C30 Cl1 C30 . . . 2_756 32.3(5) ?
Cl3 C30 Cl1 C30 . . . 2_756 -73.5(6) ?
Cl3 C30 Cl1 C30 2_756 . . 2_756 69.2(6) ?
C30 C30 Cl1 Cl3 2_756 . . 2_756 -69.2(6) ?
Cl2 C30 Cl1 Cl3 2_756 . . 2_756 -167.8(7) ?
Cl1 C30 Cl1 Cl3 2_756 . . 2_756 -69.2(6) ?
Cl2 C30 Cl1 Cl3 . . . 2_756 -36.8(5) ?
Cl3 C30 Cl1 Cl3 . . . 2_756 -142.7(4) ?
C30 C30 Cl2 Cl1 2_756 . . 2_756 -101.1(8) ?
Cl2 C30 Cl2 Cl1 2_756 . . 2_756 -101.1(8) ?
Cl1 C30 Cl2 Cl1 . . . 2_756 -134.6(6) ?
Cl3 C30 Cl2 Cl1 . . . 2_756 -31.5(6) ?
Cl3 C30 Cl2 Cl1 2_756 . . 2_756 -174.0(7) ?
Cl2 C30 Cl2 C30 2_756 . . 2_756 0.0 ?
Cl1 C30 Cl2 C30 2_756 . . 2_756 101.1(8) ?
Cl1 C30 Cl2 C30 . . . 2_756 -33.4(4) ?
Cl3 C30 Cl2 C30 . . . 2_756 69.6(6) ?
Cl3 C30 Cl2 C30 2_756 . . 2_756 -72.9(6) ?
C30 C30 Cl2 Cl3 2_756 . . 2_756 72.9(6) ?
Cl2 C30 Cl2 Cl3 2_756 . . 2_756 72.9(6) ?
Cl1 C30 Cl2 Cl3 2_756 . . 2_756 174.0(7) ?
Cl1 C30 Cl2 Cl3 . . . 2_756 39.4(5) ?
Cl3 C30 Cl2 Cl3 . . . 2_756 142.5(4) ?
C30 C30 Cl3 Cl2 2_756 . . 2_756 -74.4(5) ?
Cl1 C30 Cl3 Cl2 2_756 . . 2_756 -146.9(5) ?
Cl2 C30 Cl3 Cl2 . . . 2_756 -129.3(5) ?
Cl1 C30 Cl3 Cl2 . . . 2_756 -14.8(3) ?
Cl3 C30 Cl3 Cl2 2_756 . . 2_756 -74.4(5) ?
C30 C30 Cl3 Cl1 2_756 . . 2_756 72.6(5) ?
Cl2 C30 Cl3 Cl1 2_756 . . 2_756 146.9(5) ?
Cl2 C30 Cl3 Cl1 . . . 2_756 17.7(3) ?
Cl1 C30 Cl3 Cl1 . . . 2_756 132.1(4) ?
Cl3 C30 Cl3 Cl1 2_756 . . 2_756 72.6(5) ?
Cl2 C30 Cl3 C30 2_756 . . 2_756 74.4(5) ?
Cl1 C30 Cl3 C30 2_756 . . 2_756 -72.6(5) ?
Cl2 C30 Cl3 C30 . . . 2_756 -54.9(5) ?
Cl1 C30 Cl3 C30 . . . 2_756 59.5(5) ?
Cl3 C30 Cl3 C30 2_756 . . 2_756 0.0000(10) ?
